data_2236193
loop_
_publ_author_name
'Ye, Fei'
'Reuter, Hans'

_publ_section_title
;
 Diaquatetrabromidotin(IV) trihydrate
;
_journal_coeditor_code FJ2592
_journal_issue 9
_journal_name_full 'Acta Crystallographica Section E'
_journal_page_first i70
_journal_paper_doi 10.1107/S1600536812036434
_journal_volume 68
_journal_year 2012
_chemical_formula_iupac '[Sn Br4 (H2 O)2], 3H2 O'
_chemical_formula_moiety 'Br4 H4 O2 Sn, 3(H2 O)'
_chemical_formula_sum 'Br4 H10 O5 Sn'
_chemical_formula_weight 528.41
_chemical_name_systematic
;
Diaquatetrabromidotin(IV) trihydrate
;
_space_group_IT_number 15
_symmetry_cell_setting monoclinic
_symmetry_space_group_name_Hall '-C 2yc'
_symmetry_space_group_name_H-M 'C 1 2/c 1'
_atom_sites_solution_hydrogens geom
_atom_sites_solution_primary direct
_atom_sites_solution_secondary difmap
_audit_creation_method SHELXL-97
_cell_angle_alpha 90.00
_cell_angle_beta 104.4620(10)
_cell_angle_gamma 90.00
_cell_formula_units_Z 4
_cell_length_a 12.6484(5)
_cell_length_b 10.1647(4)
_cell_length_c 8.8683(4)
_cell_measurement_reflns_used 8700
_cell_measurement_temperature 100(2)
_cell_measurement_theta_max 29.98
_cell_measurement_theta_min 2.60
_cell_volume 1104.04(8)
_computing_cell_refinement 'SAINT (Bruker, 2009)'
_computing_data_collection 'APEX2 (Bruker, 2009)'
_computing_data_reduction 'SAINT (Bruker, 2009)'
_computing_molecular_graphics
;
DIAMOND (Brandenburg, 2006) and Mercury (Macrae <i>et al.</i>,
2008)
;
_computing_publication_material 'SHELXTL (Sheldrick, 2008)'
_computing_structure_refinement 'SHELXL97 (Sheldrick, 2008)'
_computing_structure_solution 'SHELXS97 (Sheldrick, 2008)'
_diffrn_ambient_temperature 100(2)
_diffrn_measured_fraction_theta_full 0.999
_diffrn_measured_fraction_theta_max 0.999
_diffrn_measurement_device_type 'Bruker APEXII CCD'
_diffrn_measurement_method '\f and \w scans'
_diffrn_radiation_monochromator graphite
_diffrn_radiation_source 'fine-focus sealed tube'
_diffrn_radiation_type MoK\a
_diffrn_radiation_wavelength 0.71073
_diffrn_reflns_av_R_equivalents 0.0329
_diffrn_reflns_av_sigmaI/netI 0.0168
_diffrn_reflns_limit_h_max 16
_diffrn_reflns_limit_h_min -17
_diffrn_reflns_limit_k_max 14
_diffrn_reflns_limit_k_min -12
_diffrn_reflns_limit_l_max 12
_diffrn_reflns_limit_l_min -12
_diffrn_reflns_number 16999
_diffrn_reflns_theta_full 29.99
_diffrn_reflns_theta_max 29.99
_diffrn_reflns_theta_min 3.23
_exptl_absorpt_coefficient_mu 16.767
_exptl_absorpt_correction_T_max 0.2342
_exptl_absorpt_correction_T_min 0.1484
_exptl_absorpt_correction_type multi-scan
_exptl_absorpt_process_details '(SADABS; Bruker, 2009)'
_exptl_crystal_colour colourless
_exptl_crystal_density_diffrn 3.179
_exptl_crystal_density_method 'not measured'
_exptl_crystal_description block
_exptl_crystal_F_000 960
_exptl_crystal_size_max 0.18
_exptl_crystal_size_mid 0.15
_exptl_crystal_size_min 0.12
_refine_diff_density_max 0.461
_refine_diff_density_min -0.409
_refine_ls_extinction_coef 0.00035(4)
_refine_ls_extinction_expression Fc^*^=kFc[1+0.001xFc^2^\l^3^/sin(2\q)]^-1/4^
_refine_ls_extinction_method 'SHELXL97 (Sheldrick, 2008)'
_refine_ls_goodness_of_fit_ref 1.096
_refine_ls_hydrogen_treatment constr
_refine_ls_matrix_type full
_refine_ls_number_parameters 51
_refine_ls_number_reflns 1618
_refine_ls_number_restraints 0
_refine_ls_restrained_S_all 1.096
_refine_ls_R_factor_all 0.0151
_refine_ls_R_factor_gt 0.0133
_refine_ls_shift/su_max 0.001
_refine_ls_shift/su_mean 0.000
_refine_ls_structure_factor_coef Fsqd
_refine_ls_weighting_details 'calc w=1/[\s^2^(Fo^2^)+(0.0089P)^2^+1.3814P] where P=(Fo^2^+2Fc^2^)/3'
_refine_ls_weighting_scheme calc
_refine_ls_wR_factor_gt 0.0276
_refine_ls_wR_factor_ref 0.0279
_reflns_number_gt 1523
_reflns_number_total 1618
_reflns_threshold_expression I>2sigma(I)
_cod_data_source_file fj2592.cif
_cod_data_source_block I
_cod_original_sg_symbol_H-M 'C 2/c'
_cod_database_code 2236193
_cod_database_fobs_code 2236193

loop_
_symmetry_equiv_pos_as_xyz
'x, y, z'
'-x, y, -z+1/2'
'x+1/2, y+1/2, z'
'-x+1/2, y+1/2, -z+1/2'
'-x, -y, -z'
'x, -y, z-1/2'
'-x+1/2, -y+1/2, -z'
'x+1/2, -y+1/2, z-1/2'

loop_
_atom_site_type_symbol
_atom_site_label
_atom_site_fract_x
_atom_site_fract_y
_atom_site_fract_z
_atom_site_U_iso_or_equiv
_atom_site_adp_type
_atom_site_calc_flag
_atom_site_refinement_flags
_atom_site_occupancy
_atom_site_symmetry_multiplicity
Sn Sn1 0.0000 0.259481(16) 0.2500 0.00769(5) Uani d S 1 2
Br Br1 0.143871(16) 0.280603(17) 0.09578(2) 0.01115(5) Uani d . 1 1
Br Br2 0.117864(16) 0.098459(17) 0.43896(2) 0.01257(5) Uani d . 1 1
O O1 0.07836(11) 0.42263(12) 0.38481(14) 0.0123(3) Uani d . 1 1
H H11 0.1025 0.4275 0.4963 0.048(6) Uiso d R 1 1
H H12 0.1063 0.5008 0.3480 0.048(6) Uiso d R 1 1
O O2 0.13528(11) 0.39033(13) 0.70061(15) 0.0134(3) Uani d . 1 1
H H21 0.0954 0.3121 0.7118 0.038(5) Uiso d R 1 1
H H22 0.2103 0.3632 0.7231 0.038(5) Uiso d R 1 1
O O3 1.0000 0.19063(19) 0.7500 0.0170(4) Uani d S 1 2
H H3 0.9756 0.1311 0.6643 0.056(10) Uiso d R 1 1

loop_
_atom_site_aniso_label
_atom_site_aniso_U_11
_atom_site_aniso_U_22
_atom_site_aniso_U_33
_atom_site_aniso_U_12
_atom_site_aniso_U_13
_atom_site_aniso_U_23
Sn1 0.00819(9) 0.00818(8) 0.00695(8) 0.000 0.00236(6) 0.000
Br1 0.01097(10) 0.01404(9) 0.00975(8) 0.00156(7) 0.00504(7) 0.00131(6)
Br2 0.01312(10) 0.01227(9) 0.01191(9) 0.00208(6) 0.00235(7) 0.00356(6)
O1 0.0151(7) 0.0124(6) 0.0087(6) -0.0042(5) 0.0017(5) -0.0013(5)
O2 0.0131(7) 0.0143(6) 0.0126(6) 0.0033(5) 0.0027(5) 0.0009(5)
O3 0.0250(12) 0.0150(9) 0.0102(9) 0.000 0.0026(8) 0.000

loop_
_atom_type_symbol
_atom_type_description
_atom_type_scat_dispersion_real
_atom_type_scat_dispersion_imag
_atom_type_scat_source
O O 0.0106 0.0060 'International Tables Vol C Tables 4.2.6.8 and 6.1.1.4'
H H 0.0000 0.0000 'International Tables Vol C Tables 4.2.6.8 and 6.1.1.4'
Br Br -0.2901 2.4595 'International Tables Vol C Tables 4.2.6.8 and 6.1.1.4'
Sn Sn -0.6537 1.4246 'International Tables Vol C Tables 4.2.6.8 and 6.1.1.4'

loop_
_geom_angle_atom_site_label_1
_geom_angle_atom_site_label_2
_geom_angle_atom_site_label_3
_geom_angle_site_symmetry_1
_geom_angle_site_symmetry_3
_geom_angle
O1 Sn1 O1 2 . 78.26(7)
O1 Sn1 Br2 2 2 90.98(4)
O1 Sn1 Br2 . 2 169.06(4)
O1 Sn1 Br2 2 . 169.06(4)
O1 Sn1 Br2 . . 90.98(4)
Br2 Sn1 Br2 2 . 99.837(10)
O1 Sn1 Br1 2 . 85.86(4)
O1 Sn1 Br1 . . 86.63(4)
Br2 Sn1 Br1 2 . 94.612(7)
Br2 Sn1 Br1 . . 91.621(7)
O1 Sn1 Br1 2 2 86.63(4)
O1 Sn1 Br1 . 2 85.86(4)
Br2 Sn1 Br1 2 2 91.620(7)
Br2 Sn1 Br1 . 2 94.613(7)
Br1 Sn1 Br1 . 2 170.317(10)
Sn1 O1 H11 . . 126.8
Sn1 O1 H12 . . 127.6
H11 O1 H12 . . 105.0
H21 O2 H22 . . 105.0

loop_
_geom_bond_atom_site_label_1
_geom_bond_atom_site_label_2
_geom_bond_site_symmetry_2
_geom_bond_distance
_geom_bond_publ_flag
Sn1 O1 2 2.1378(12) ?
Sn1 O1 . 2.1378(12) y
Sn1 Br2 2 2.5420(2) ?
Sn1 Br2 . 2.5420(2) y
Sn1 Br1 . 2.5439(2) y
Sn1 Br1 2 2.5439(2) ?
O1 H11 . 0.9600 ?
O1 H12 . 0.9600 ?
O2 H21 . 0.9600 ?
O2 H22 . 0.9600 ?
O3 H3 . 0.9602 ?

loop_
_geom_hbond_atom_site_label_D
_geom_hbond_atom_site_label_H
_geom_hbond_atom_site_label_A
_geom_hbond_site_symmetry_A
_geom_hbond_distance_DH
_geom_hbond_distance_HA
_geom_hbond_distance_DA
_geom_hbond_angle_DHA
O3 H3 Br2 5_656 0.96 2.67 3.5239(16) 148
O2 H22 Br2 7_556 0.96 2.92 3.6365(14) 133
O2 H22 Br1 7_556 0.96 2.58 3.4004(13) 144
O2 H21 O3 1_455 0.96 1.82 2.7595(19) 167
O1 H12 O2 6_565 0.96 1.82 2.7182(18) 155
O1 H11 O2 . 0.96 1.80 2.7318(18) 164
